data_1576750
loop_
_publ_author_name
'Qi, Jun-Chao'
'Chen, Xiao-Gang'
'Wang, Zhen-Yu'
'Tang, Yuan-Yuan'
'Song, Xian-Jiang'
'Qin, Yan'
'Lv, Hui-Peng'
'Xiong, Ren-Gen'
'Liao, Wei-Qiang'

_publ_section_title
;
 Organic-inorganic perovskite ferroelectric catalytic selective alkyne
 coupling under ultrasound sonication.
;
_journal_issue 3
_journal_name_full 'Chemical science'
_journal_page_first 1792
_journal_page_last 1800
_journal_paper_doi 10.1039/d5sc07784b
_journal_volume 17
_journal_year 2026
_chemical_formula_moiety 'C10 H20 Cl4 Cu F4 N2'
_chemical_formula_sum 'C10 H20 Cl4 Cu F4 N2'
_chemical_formula_weight 449.62
_space_group_crystal_system orthorhombic
_space_group_IT_number 63
_space_group_name_Hall '-C 2c 2'
_space_group_name_H-M_alt 'C m c m'
_atom_sites_solution_hydrogens geom
_atom_sites_solution_primary dual
_audit_creation_date 2025-09-02
_audit_creation_method
;
Olex2 1.3
(compiled 2020.11.12 svn.r5f609507 for OlexSys, GUI svn.r6408)
;
_audit_update_record
;
2025-09-02 deposited with the CCDC.	2025-11-18 downloaded from the CCDC.
;
_cell_angle_alpha 90
_cell_angle_beta 90
_cell_angle_gamma 90
_cell_formula_units_Z 4
_cell_length_a 23.9619(15)
_cell_length_b 7.9649(5)
_cell_length_c 9.2096(5)
_cell_measurement_reflns_used 3396
_cell_measurement_temperature 410.00(10)
_cell_measurement_theta_max 34.0910
_cell_measurement_theta_min 2.6880
_cell_volume 1757.69(18)
_computing_cell_refinement 'CrysAlisPro 1.171.43.129a (Rigaku OD, 2024)'
_computing_data_collection 'CrysAlisPro 1.171.43.129a (Rigaku OD, 2024)'
_computing_data_reduction 'CrysAlisPro 1.171.43.129a (Rigaku OD, 2024)'
_computing_molecular_graphics 'Olex2 1.3 (Dolomanov et al., 2009)'
_computing_publication_material 'Olex2 1.3 (Dolomanov et al., 2009)'
_computing_structure_refinement 'SHELXL 2018/3 (Sheldrick, 2015)'
_computing_structure_solution 'SHELXT 2018/2 (Sheldrick, 2018)'
_diffrn_ambient_environment air
_diffrn_ambient_temperature 410.00(10)
_diffrn_detector 'Hybrid Pixel Array Detector'
_diffrn_detector_area_resol_mean 10.0000
_diffrn_detector_type 'HyPix-Arc 150'
_diffrn_measured_fraction_theta_full 0.981
_diffrn_measured_fraction_theta_max 0.981
_diffrn_measurement_details
;
List of Runs (angles in degrees, time in seconds):

  # Type    Start    End  Width  t~exp~   \w     \q     \k     \f   Frames
#--------------------------------------------------------------------------
  1  \w      5.00  39.00   0.50    0.41    --   32.00-101.00  48.57   68
  2  \w    -25.00   2.00   0.50    0.41    --   20.00 -50.00  23.38   54
  3  \w    -25.00   0.00   0.50    0.41    --   20.00 -49.00   1.37   50
  4  \w     32.00  58.00   0.50    0.41    --   17.25  19.00-150.00   52
  5  \w     29.00  55.00   0.50    0.41    --   17.25  19.00 -90.00   52
  6  \w     22.00  58.00   0.50    0.41    --   17.25  19.00 150.00   72
;
_diffrn_measurement_device 'four-circle diffractometer'
_diffrn_measurement_device_type 'XtaLAB Synergy R, DW system, HyPix-Arc 150'
_diffrn_measurement_method '\w scans'
_diffrn_orient_matrix_type 'CrysAlisPro convention (1999,Acta A55,543-557)'
_diffrn_orient_matrix_UB_11 -0.0139238000
_diffrn_orient_matrix_UB_12 0.0456352000
_diffrn_orient_matrix_UB_13 -0.0553726000
_diffrn_orient_matrix_UB_21 0.0048940000
_diffrn_orient_matrix_UB_22 -0.0665840000
_diffrn_orient_matrix_UB_23 -0.0494627000
_diffrn_orient_matrix_UB_31 -0.0256679000
_diffrn_orient_matrix_UB_32 -0.0374556000
_diffrn_orient_matrix_UB_33 0.0206067000
_diffrn_radiation_monochromator mirror
_diffrn_radiation_probe x-ray
_diffrn_radiation_type 'Mo K\a'
_diffrn_radiation_wavelength 0.71073
_diffrn_reflns_av_R_equivalents 0.0270
_diffrn_reflns_av_unetI/netI 0.0179
_diffrn_reflns_Laue_measured_fraction_full 0.981
_diffrn_reflns_Laue_measured_fraction_max 0.981
_diffrn_reflns_limit_h_max 25
_diffrn_reflns_limit_h_min -28
_diffrn_reflns_limit_k_max 9
_diffrn_reflns_limit_k_min -9
_diffrn_reflns_limit_l_max 10
_diffrn_reflns_limit_l_min -10
_diffrn_reflns_number 4225
_diffrn_reflns_point_group_measured_fraction_full 0.981
_diffrn_reflns_point_group_measured_fraction_max 0.981
_diffrn_reflns_theta_full 25.018
_diffrn_reflns_theta_max 25.018
_diffrn_reflns_theta_min 2.695
_diffrn_source 'Rotating-anode X-ray tube'
_diffrn_source_type 'Rigaku (Mo) X-ray Source'
_exptl_absorpt_coefficient_mu 1.881
_exptl_absorpt_correction_T_max 1.00000
_exptl_absorpt_correction_T_min 0.74683
_exptl_absorpt_correction_type multi-scan
_exptl_absorpt_process_details
;
CrysAlisPro 1.171.43.129a (Rigaku Oxford Diffraction, 2024)
Empirical absorption correction using spherical harmonics,
implemented in SCALE3 ABSPACK scaling algorithm.
;
_exptl_crystal_colour green
_exptl_crystal_colour_primary green
_exptl_crystal_density_diffrn 1.699
_exptl_crystal_description block
_exptl_crystal_F_000 908
_exptl_crystal_size_max 0.19
_exptl_crystal_size_mid 0.16
_exptl_crystal_size_min 0.12
_refine_diff_density_max 0.895
_refine_diff_density_min -1.029
_refine_diff_density_rms 0.160
_refine_ls_extinction_method none
_refine_ls_goodness_of_fit_ref 1.007
_refine_ls_hydrogen_treatment constr
_refine_ls_matrix_type full
_refine_ls_number_parameters 95
_refine_ls_number_reflns 837
_refine_ls_number_restraints 182
_refine_ls_restrained_S_all 0.937
_refine_ls_R_factor_all 0.1111
_refine_ls_R_factor_gt 0.1080
_refine_ls_shift/su_max 0.000
_refine_ls_shift/su_mean 0.000
_refine_ls_structure_factor_coef Fsqd
_refine_ls_weighting_details 'w=1/[\s^2^(Fo^2^)+(0.0500P)^2^+90.0000P] where P=(Fo^2^+2Fc^2^)/3'
_refine_ls_weighting_scheme calc
_refine_ls_wR_factor_gt 0.2562
_refine_ls_wR_factor_ref 0.2573
_reflns_Friedel_coverage 0.000
_reflns_number_gt 792
_reflns_number_total 837
_reflns_threshold_expression 'I > 2\s(I)'
_cod_data_source_file d5sc07784b2.cif
_cod_data_source_block dfpd_cucl4_410k_auto
_cod_database_code 1576750
_shelx_shelxl_version_number 2018/3
_chemical_oxdiff_formula 'C H N Cu Cl F '
_shelx_space_group_comment
;
The symmetry employed for this shelxl refinement is uniquely defined
by the following loop, which should always be used as a source of
symmetry information in preference to the above space-group names.
They are only intended as comments.
;
_shelx_estimated_absorpt_t_max 0.806
_shelx_estimated_absorpt_t_min 0.716
_reflns_odcompleteness_completeness 99.90
_reflns_odcompleteness_iscentric 1
_reflns_odcompleteness_theta 26.32
_olex2_refinement_description
;
1. Fixed Uiso
 At 1.2 times of:
  All C(H,H) groups, All N(H,H) groups
2. Restrained distances
 N2-C5 = N2-C9 = C6-C7
 1.49 with sigma of 0.02
 F3-C7
 1.37 with sigma of 0.02
 F4-C7
 1.38 with sigma of 0.02
 C5-C6
 1.5 with sigma of 0.02
 C7-C2
 1.48 with sigma of 0.02
 C2-C9
 1.51 with sigma of 0.02
 F3-C6 = F4-C6
 2.34 with sigma of 0.04
 N2-C6 = N2-C2
 2.45 with sigma of 0.04
 C5-C7 = C7-C9
 2.48 with sigma of 0.04
 F3-F4
 2.18 with sigma of 0.04
 F3-C2 = F4-C2
 2.33 with sigma of 0.04
 C6-C2
 2.5 with sigma of 0.04
 N2-C7 \\sim C9-C6 \\sim C2-C5
 with sigma of 0.04
 N2-C9 \\sim N2-C5
 with sigma of 0.04
 C9-C2 \\sim C2-C7 \\sim C7-C6 \\sim C6-C5
 with sigma of 0.04
 C7-F3 \\sim C7-F4
 with sigma of 0.04
3. Uiso/Uaniso restraints and constraints
N2 \\sim F3 \\sim F4 \\sim C5 \\sim C6 \\sim C7 \\sim C2 \\sim C9: within 2A
with sigma of 0.04 and sigma for terminal atoms of 0.08 within 2A
Uanis(F3) \\sim Ueq, Uanis(N2) \\sim Ueq, Uanis(C5) \\sim Ueq, Uanis(C9) \\sim
Ueq, Uanis(C6) \\sim Ueq, Uanis(C2) \\sim Ueq, Uanis(C7) \\sim Ueq, Uanis(F4)
\\sim Ueq: with sigma of 0.01 and sigma for terminal atoms of 0.02
4. Rigid body (RIGU) restrains
 N2, F3, F4, C5, C6, C7, C2, C9
 with sigma for 1-2 distances of 0.004 and sigma for 1-3 distances of 0.004
5. Others
 Fixed Sof: Cl1(0.25) Cl(0.25) N2(0.5) H2A(0.5) H2B(0.5) F3(0.5) F4(0.5)
 C5(0.5) H5A(0.5) H5B(0.5) C6(0.5) H6A(0.5) H6B(0.5) C7(0.5) C2(0.5) H2C(0.5)
 H2D(0.5) C9(0.5) H9A(0.5) H9B(0.5)
6.a Secondary CH2 refined with riding coordinates:
 N2(H2A,H2B), C5(H5A,H5B), C6(H6A,H6B), C2(H2C,H2D), C9(H9A,H9B)
;
_olex2_submission_special_instructions 'No special instructions were received'
_oxdiff_exptl_absorpt_empirical_details
;
Empirical correction (ABSPACK) includes:
- Absorption correction using spherical harmonics
- Frame scaling
;
_oxdiff_exptl_absorpt_empirical_full_max 1.589
_oxdiff_exptl_absorpt_empirical_full_min 0.711

loop_
_space_group_symop_operation_xyz
'x, y, z'
'-x, -y, z+1/2'
'-x, y, -z+1/2'
'x, -y, -z'
'x+1/2, y+1/2, z'
'-x+1/2, -y+1/2, z+1/2'
'-x+1/2, y+1/2, -z+1/2'
'x+1/2, -y+1/2, -z'
'-x, -y, -z'
'x, y, -z-1/2'
'x, -y, z-1/2'
'-x, y, z'
'-x+1/2, -y+1/2, -z'
'x+1/2, y+1/2, -z-1/2'
'x+1/2, -y+1/2, z-1/2'
'-x+1/2, y+1/2, z'

loop_
_atom_site_label
_atom_site_type_symbol
_atom_site_fract_x
_atom_site_fract_y
_atom_site_fract_z
_atom_site_U_iso_or_equiv
_atom_site_adp_type
_atom_site_occupancy
_atom_site_site_symmetry_order
_atom_site_calc_flag
_atom_site_refinement_flags_posn
_atom_site_refinement_flags_adp
_atom_site_refinement_flags_occupancy
_atom_site_disorder_assembly
_atom_site_disorder_group
Cu01 Cu 0.500000 0.2924(4) 0.250000 0.0505(9) Uani 1 4 d S T P . .
Cl02 Cl 0.59508(18) 0.3131(7) 0.250000 0.0722(15) Uani 1 2 d S T P . .
Cl1 Cl 0.500000 0.0979(11) 0.0722(11) 0.065(2) Uani 0.5 2 d S T P . .
Cl Cl 0.500000 0.4441(12) 0.4623(11) 0.075(3) Uani 0.5 2 d S T P . .
N2 N 0.6055(7) 0.301(2) 0.616(2) 0.064(4) Uani 0.5 1 d D U P A -1
H2A H 0.597661 0.405101 0.643079 0.076 Uiso 0.5 1 calc R U P A -1
H2B H 0.586507 0.279428 0.534756 0.076 Uiso 0.5 1 calc R U P A -1
F3 F 0.6982(7) 0.055(2) 0.822(2) 0.118(6) Uani 0.5 1 d D U P A -1
F4 F 0.7073(8) 0.276(3) 0.965(2) 0.139(7) Uani 0.5 1 d D U P A -1
C5 C 0.6658(8) 0.287(4) 0.585(2) 0.080(6) Uani 0.5 1 d D U P A -1
H5A H 0.676111 0.368040 0.511003 0.097 Uiso 0.5 1 calc R U P A -1
H5B H 0.674366 0.175828 0.549336 0.097 Uiso 0.5 1 calc R U P A -1
C6 C 0.6979(8) 0.321(3) 0.720(2) 0.082(5) Uani 0.5 1 d D U P A -1
H6A H 0.693313 0.437669 0.746642 0.098 Uiso 0.5 1 calc R U P A -1
H6B H 0.737214 0.301776 0.700885 0.098 Uiso 0.5 1 calc R U P A -1
C7 C 0.6802(7) 0.213(2) 0.8447(19) 0.082(5) Uani 0.5 1 d D U P A -1
C2 C 0.6187(7) 0.212(4) 0.867(2) 0.075(5) Uani 0.5 1 d D U P A -1
H2C H 0.607519 0.318957 0.909094 0.090 Uiso 0.5 1 calc R U P A -1
H2D H 0.609186 0.124712 0.936251 0.090 Uiso 0.5 1 calc R U P A -1
C9 C 0.5870(7) 0.184(3) 0.730(3) 0.071(5) Uani 0.5 1 d D U P A -1
H9A H 0.592541 0.069458 0.697261 0.085 Uiso 0.5 1 calc R U P A -1
H9B H 0.547450 0.200083 0.747575 0.085 Uiso 0.5 1 calc R U P A -1

loop_
_atom_site_aniso_label
_atom_site_aniso_U_11
_atom_site_aniso_U_22
_atom_site_aniso_U_33
_atom_site_aniso_U_23
_atom_site_aniso_U_13
_atom_site_aniso_U_12
Cu01 0.0507(15) 0.0501(16) 0.0508(16) 0.000 0.000 0.000
Cl02 0.052(2) 0.091(4) 0.073(3) 0.000 0.000 -0.001(2)
Cl1 0.070(5) 0.059(5) 0.064(5) -0.008(4) 0.000 0.000
Cl 0.061(5) 0.094(7) 0.070(6) -0.032(5) 0.000 0.000
N2 0.066(7) 0.067(8) 0.057(7) -0.006(7) -0.007(6) 0.002(7)
F3 0.119(11) 0.116(9) 0.120(12) 0.022(8) 0.011(10) 0.037(9)
F4 0.113(11) 0.199(15) 0.104(10) -0.019(11) -0.036(10) -0.009(12)
C5 0.074(7) 0.092(10) 0.076(8) 0.003(8) 0.003(7) 0.003(8)
C6 0.070(8) 0.089(9) 0.086(9) -0.004(7) 0.000(7) -0.008(8)
C7 0.073(7) 0.095(8) 0.080(8) 0.004(7) -0.010(7) -0.001(7)
C2 0.075(7) 0.086(10) 0.065(8) 0.008(8) 0.004(6) -0.002(7)
C9 0.061(7) 0.077(9) 0.074(9) 0.003(7) -0.002(7) -0.005(7)

loop_
_atom_type_symbol
_atom_type_description
_atom_type_scat_dispersion_real
_atom_type_scat_dispersion_imag
_atom_type_scat_source
C C 0.0033 0.0016 'International Tables Vol C Tables 4.2.6.8 and 6.1.1.4'
H H 0.0000 0.0000 'International Tables Vol C Tables 4.2.6.8 and 6.1.1.4'
Cl Cl 0.1484 0.1585 'International Tables Vol C Tables 4.2.6.8 and 6.1.1.4'
Cu Cu 0.3201 1.2651 'International Tables Vol C Tables 4.2.6.8 and 6.1.1.4'
F F 0.0171 0.0103 'International Tables Vol C Tables 4.2.6.8 and 6.1.1.4'
N N 0.0061 0.0033 'International Tables Vol C Tables 4.2.6.8 and 6.1.1.4'

loop_
_geom_angle_atom_site_label_1
_geom_angle_atom_site_label_2
_geom_angle_atom_site_label_3
_geom_angle
_geom_angle_site_symmetry_1
_geom_angle_site_symmetry_3
_geom_angle_publ_flag
Cl02 Cu01 Cl02 171.7(3) 3_655 . ?
Cl02 Cu01 Cl 87.83(9) . 10_556 ?
Cl02 Cu01 Cl 87.83(9) 3_655 10_556 ?
Cl02 Cu01 Cl 87.83(9) 3_655 . ?
Cl02 Cu01 Cl 87.83(9) . . ?
Cl1 Cu01 Cl02 92.84(11) . . ?
Cl1 Cu01 Cl02 92.84(11) 10_556 3_655 ?
Cl1 Cu01 Cl02 92.84(11) . 3_655 ?
Cl1 Cu01 Cl02 92.84(11) 10_556 . ?
Cl1 Cu01 Cl1 93.2(5) 10_556 . ?
Cl1 Cu01 Cl 75.1(3) 10_556 . ?
Cl1 Cu01 Cl 75.1(3) . 10_556 ?
Cl1 Cu01 Cl 168.3(4) 10_556 10_556 ?
Cl1 Cu01 Cl 168.3(4) . . ?
Cl Cu01 Cl 116.6(6) 10_556 . ?
Cl1 Cl1 Cu01 173.8(8) 9_655 . ?
Cl Cl Cu01 159.7(14) 9_666 . ?
H2A N2 H2B 107.8 . . ?
C5 N2 H2A 109.0 . . ?
C5 N2 H2B 109.0 . . ?
C9 N2 H2A 109.0 . . ?
C9 N2 H2B 109.0 . . ?
C9 N2 C5 112.8(16) . . ?
N2 C5 H5A 109.8 . . ?
N2 C5 H5B 109.8 . . ?
N2 C5 C6 109.6(15) . . ?
H5A C5 H5B 108.2 . . ?
C6 C5 H5A 109.8 . . ?
C6 C5 H5B 109.8 . . ?
C5 C6 H6A 108.9 . . ?
C5 C6 H6B 108.9 . . ?
C5 C6 C7 113.1(15) . . ?
H6A C6 H6B 107.8 . . ?
C7 C6 H6A 108.9 . . ?
C7 C6 H6B 108.9 . . ?
F3 C7 F4 108.6(17) . . ?
F3 C7 C6 108.9(17) . . ?
F3 C7 C2 109.7(17) . . ?
F4 C7 C6 105.8(15) . . ?
F4 C7 C2 110.8(16) . . ?
C2 C7 C6 112.9(14) . . ?
C7 C2 H2C 109.1 . . ?
C7 C2 H2D 109.1 . . ?
C7 C2 C9 112.6(14) . . ?
H2C C2 H2D 107.8 . . ?
C9 C2 H2C 109.1 . . ?
C9 C2 H2D 109.1 . . ?
N2 C9 C2 111.0(14) . . ?
N2 C9 H9A 109.4 . . ?
N2 C9 H9B 109.4 . . ?
C2 C9 H9A 109.4 . . ?
C2 C9 H9B 109.4 . . ?
H9A C9 H9B 108.0 . . ?

loop_
_geom_bond_atom_site_label_1
_geom_bond_atom_site_label_2
_geom_bond_distance
_geom_bond_site_symmetry_2
_geom_bond_publ_flag
Cu01 Cl02 2.284(4) . ?
Cu01 Cl02 2.284(4) 3_655 ?
Cu01 Cl1 2.254(9) . ?
Cu01 Cl1 2.254(9) 10_556 ?
Cu01 Cl 2.298(9) 10_556 ?
Cu01 Cl 2.298(9) . ?
Cl1 Cl1 2.049(18) 9_655 ?
Cl Cl 1.129(18) 9_666 ?
N2 H2A 0.8900 . ?
N2 H2B 0.8900 . ?
N2 C5 1.476(16) . ?
N2 C9 1.468(16) . ?
F3 C7 1.344(15) . ?
F4 C7 1.376(15) . ?
C5 H5A 0.9700 . ?
C5 H5B 0.9700 . ?
C5 C6 1.484(16) . ?
C6 H6A 0.9700 . ?
C6 H6B 0.9700 . ?
C6 C7 1.496(15) . ?
C7 C2 1.489(15) . ?
C2 H2C 0.9700 . ?
C2 H2D 0.9700 . ?
C2 C9 1.495(16) . ?
C9 H9A 0.9700 . ?
C9 H9B 0.9700 . ?

loop_
_geom_torsion_atom_site_label_1
_geom_torsion_atom_site_label_2
_geom_torsion_atom_site_label_3
_geom_torsion_atom_site_label_4
_geom_torsion
_geom_torsion_site_symmetry_1
_geom_torsion_site_symmetry_2
_geom_torsion_site_symmetry_3
_geom_torsion_site_symmetry_4
_geom_torsion_publ_flag
N2 C5 C6 C7 54(3) . . . . ?
F3 C7 C2 C9 -74(2) . . . . ?
F4 C7 C2 C9 166(2) . . . . ?
C5 N2 C9 C2 57(3) . . . . ?
C5 C6 C7 F3 73(2) . . . . ?
C5 C6 C7 F4 -171(2) . . . . ?
C5 C6 C7 C2 -49(3) . . . . ?
C6 C7 C2 C9 48(3) . . . . ?
C7 C2 C9 N2 -51(3) . . . . ?
C9 N2 C5 C6 -58(3) . . . . ?
